data_1542064
loop_
_publ_author_name
'Meyer, G.'
'Stenzel, F.'

_publ_section_title
;
 Ternary halides of the A3 M X6 typ II. The system Ag(3-x) Nax Y Cl6:
 Synthesis, structure ionic conductivity
;
_journal_name_full 'Zeitschrift fuer Anorganische und Allgemeine Chemie'
_journal_page_first 652
_journal_page_last 660
_journal_volume 619
_journal_year 1993
_chemical_formula_sum 'Cl6 Na3 Y'
_chemical_name_systematic 'Na3 Y Cl6'
_space_group_IT_number 148
_symmetry_space_group_name_Hall '-R 3'
_symmetry_space_group_name_H-M 'R -3 :H'
_cell_angle_alpha 90
_cell_angle_beta 90
_cell_angle_gamma 120
_cell_formula_units_Z 3
_cell_length_a 6.973
_cell_length_b 6.973
_cell_length_c 18.684
_cell_volume 786.756
_citation_journal_id_ASTM ZAACAB
_cod_data_source_file Meyer_ZAACAB_1993_1530.cif
_cod_data_source_block Cl6Na3Y1
_cod_original_cell_volume 786.7556
_cod_original_formula_sum 'Cl6 Na3 Y1'
_cod_database_code 1542064

loop_
_symmetry_equiv_pos_as_xyz
x,y,z
-y,x-y,z
-x+y,-x,z
-x,-y,-z
y,-x+y,-z
x-y,x,-z
x+2/3,y+1/3,z+1/3
-y+2/3,x-y+1/3,z+1/3
-x+y+2/3,-x+1/3,z+1/3
-x+2/3,-y+1/3,-z+1/3
y+2/3,-x+y+1/3,-z+1/3
x-y+2/3,x+1/3,-z+1/3
x+1/3,y+2/3,z+2/3
-y+1/3,x-y+2/3,z+2/3
-x+y+1/3,-x+2/3,z+2/3
-x+1/3,-y+2/3,-z+2/3
y+1/3,-x+y+2/3,-z+2/3
x-y+1/3,x+2/3,-z+2/3

loop_
_atom_site_label
_atom_site_type_symbol
_atom_site_fract_x
_atom_site_fract_y
_atom_site_fract_z
_atom_site_occupancy
_atom_site_U_iso_or_equiv
Na2 Na+1 0 0 0.2031 0.487 0.0
Na3 Na+1 0 0 0.5 1 0.0
Cl1 Cl-1 0.3694 0.35372 0.2511 1 0.0
Na1 Na+1 0 0 0.3065 0.513 0.0
Y1 Y+3 0 0 0 1 0.0
